data_1530024
loop_
_publ_author_name
'Grey, I.E.'
'Harris, D.C.'
'Madsen, I.C.'

_publ_section_title
;
 Barian tomichite, Ba0.5 (As2)0.5 Ti2 (V Fe)5 O13 (O H), its crystal
 structure and relationship to derbylite and tomichite
;
_journal_name_full 'American Mineralogist'
_journal_page_first 201
_journal_page_last 208
_journal_volume 72
_journal_year 1987
_chemical_formula_sum 'As Fe H O14 Ti3 V3'
_chemical_name_systematic 'V3 Fe (As Ti3 O13) (O H)'
_space_group_IT_number 11
_symmetry_space_group_name_Hall '-P 2yb'
_symmetry_space_group_name_H-M 'P 1 21/m 1'
_cell_angle_alpha 90
_cell_angle_beta 105.05
_cell_angle_gamma 90
_cell_formula_units_Z 2
_cell_length_a 7.119
_cell_length_b 14.176
_cell_length_c 4.992
_cell_volume 486.507
_citation_journal_id_ASTM AMMIAY
_cod_data_source_file Grey_AMMIAY_1987_1364.cif
_cod_data_source_block H1As1Fe1O14Ti3V3
_cod_original_cell_volume 486.5072
_cod_original_formula_sum 'H1 As1 Fe1 O14 Ti3 V3'
_cod_database_code 1530024

loop_
_symmetry_equiv_pos_as_xyz
x,y,z
-x,y+1/2,-z
-x,-y,-z
x,-y-1/2,z

loop_
_atom_site_label
_atom_site_type_symbol
_atom_site_fract_x
_atom_site_fract_y
_atom_site_fract_z
_atom_site_occupancy
_atom_site_U_iso_or_equiv
O6 O-2 0.677 0.048 0.483 1 0.0
Fe1 Fe+3 0.4965 0.25 0.7453 0.1 0.0
V3 V+3 0.8171 0.0606 0.8736 0.525 0.0
O2 O-2 0.673 -0.047 -0.023 1 0.0
O8 O-2 0.647 0.25 0.458 1 0.0
Ti4 Ti+4 0.8195 -0.062 0.3755 0.27 0.0
V2 V+3 0.5017 0.1289 0.2484 0.285 0.0
O3 O-2 0.654 0.152 -0.023 1 0.0
O5 O-2 0.002 0.034 0.252 1 0.0
V1 V+3 0.4965 0.25 0.7453 0.3 0.0
Fe3 Fe+3 0.8171 0.0606 0.8736 0.175 0.0
V4 V+3 0.8195 -0.062 0.3755 0.55 0.0
O4 O-2 0.003 0.155 0.756 1 0.0
Ti3 Ti+4 0.8171 0.0606 0.8736 0.3 0.0
O7 O-2 0.342 0.152 0.516 1 0.0
Ti1 Ti+4 0.4965 0.25 0.7453 0.6 0.0
Ti2 Ti+4 0.5017 0.1289 0.2484 0.62 0.0
As1 As+3 0.0789 0.25 0.0125 1 0.0
Fe2 Fe+3 0.5017 0.1289 0.2484 0.095 0.0
O1 O-2 0.342 0.25 0.033 1 0.0
Fe4 Fe+3 0.8195 -0.062 0.3755 0.18 0.0
